data_2211793
loop_
_publ_author_name
'Wu, Hui-Fang'
'Chen, Xu-Dong'
'Du, Miao'

_publ_section_title
;A one-dimensional Cd^II^ coordination polymer:
 poly[[[bis[methanolcadmium(II)]-\m~2~-aqua]-bis(\m~3~-pyridine-2,6-dicarboxylato-\k^5^<i>O</i>:<i>O</i>,<i>N</i>,<i>O</i>':<i>O</i>')]
;
_journal_coeditor_code DN2103
_journal_issue 1
_journal_name_full 'Acta Crystallographica Section E'
_journal_page_first m126
_journal_page_last m128
_journal_paper_doi 10.1107/S1600536806052354
_journal_volume 63
_journal_year 2007
_chemical_formula_iupac '[Cd2 (C7 H3 N O4)2 (C H4 O)2 (H2 O)]'
_chemical_formula_moiety 'C16 H16 Cd2 N2 O11'
_chemical_formula_sum 'C16 H16 Cd2 N2 O11'
_chemical_formula_weight 637.11
_chemical_name_systematic
;
poly[[[bis[methanolcadmium(II)]-\m~2~-aqua]-bis(\m~3~-
pyridine-2,6-dicarboxylato-\k^5^O:O,N,O':O')]
;
_space_group_IT_number 60
_symmetry_cell_setting orthorhombic
_symmetry_space_group_name_Hall '-P 2n 2ab'
_symmetry_space_group_name_H-M 'P b c n'
_atom_sites_solution_hydrogens geom
_atom_sites_solution_primary direct
_atom_sites_solution_secondary difmap
_audit_creation_method SHELXL-97
_cell_angle_alpha 90.00
_cell_angle_beta 90.00
_cell_angle_gamma 90.00
_cell_formula_units_Z 4
_cell_length_a 7.8099(11)
_cell_length_b 19.180(3)
_cell_length_c 13.4279(18)
_cell_measurement_reflns_used 4282
_cell_measurement_temperature 294(2)
_cell_measurement_theta_max 27.66
_cell_measurement_theta_min 2.61
_cell_volume 2011.4(5)
_computing_cell_refinement 'SAINT (Bruker, 2001)'
_computing_data_collection 'APEX-II (Bruker, 2003)'
_computing_data_reduction SAINT
_computing_molecular_graphics 'SHELXTL (Bruker, 2001) and DIAMOND (Brandenburg, 2005)'
_computing_publication_material SHELXTL
_computing_structure_refinement 'SHELXL97 (Sheldrick, 1997)'
_computing_structure_solution 'SHELXS97 (Sheldrick, 1997)'
_diffrn_ambient_temperature 294(2)
_diffrn_measured_fraction_theta_full 0.999
_diffrn_measured_fraction_theta_max 0.999
_diffrn_measurement_device_type 'Bruker APEX-II CCD area-detector'
_diffrn_measurement_method '\w and \f'
_diffrn_radiation_monochromator graphite
_diffrn_radiation_source 'fine-focus sealed tube'
_diffrn_radiation_type MoK\a
_diffrn_radiation_wavelength 0.71073
_diffrn_reflns_av_R_equivalents 0.0225
_diffrn_reflns_av_sigmaI/netI 0.0170
_diffrn_reflns_limit_h_max 6
_diffrn_reflns_limit_h_min -9
_diffrn_reflns_limit_k_max 22
_diffrn_reflns_limit_k_min -22
_diffrn_reflns_limit_l_max 15
_diffrn_reflns_limit_l_min -15
_diffrn_reflns_number 10139
_diffrn_reflns_theta_full 25.01
_diffrn_reflns_theta_max 25.01
_diffrn_reflns_theta_min 2.12
_diffrn_standards_number 0
_exptl_absorpt_coefficient_mu 2.178
_exptl_absorpt_correction_T_max 0.6458
_exptl_absorpt_correction_T_min 0.5780
_exptl_absorpt_correction_type multi-scan
_exptl_absorpt_process_details '(SADABS; Bruker, 2001)'
_exptl_crystal_colour Colorless
_exptl_crystal_density_diffrn 2.104
_exptl_crystal_density_method 'not measured'
_exptl_crystal_description Block
_exptl_crystal_F_000 1240
_exptl_crystal_size_max 0.32
_exptl_crystal_size_mid 0.24
_exptl_crystal_size_min 0.22
_refine_diff_density_max 0.257
_refine_diff_density_min -0.523
_refine_ls_extinction_method none
_refine_ls_goodness_of_fit_ref 1.043
_refine_ls_hydrogen_treatment constr
_refine_ls_matrix_type full
_refine_ls_number_parameters 142
_refine_ls_number_reflns 1783
_refine_ls_number_restraints 0
_refine_ls_restrained_S_all 1.043
_refine_ls_R_factor_all 0.0246
_refine_ls_R_factor_gt 0.0187
_refine_ls_shift/su_max 0.001
_refine_ls_shift/su_mean 0.000
_refine_ls_structure_factor_coef Fsqd
_refine_ls_weighting_details 'calc w=1/[\s^2^(Fo^2^)+(0.0231P)^2^+1.659P] where P=(Fo^2^+2Fc^2^)/3'
_refine_ls_weighting_scheme calc
_refine_ls_wR_factor_gt 0.0460
_refine_ls_wR_factor_ref 0.0479
_reflns_number_gt 1507
_reflns_number_total 1783
_reflns_threshold_expression I>2\s(I)
_cod_data_source_file dn2103.cif
_cod_data_source_block I
_cod_original_cell_volume 2011.5(5)
_cod_database_code 2211793
_cod_database_fobs_code 2211793

loop_
_symmetry_equiv_pos_as_xyz
'x, y, z'
'-x+1/2, -y+1/2, z+1/2'
'-x, y, -z+1/2'
'x+1/2, -y+1/2, -z'
'-x, -y, -z'
'x-1/2, y-1/2, -z-1/2'
'x, -y, z-1/2'
'-x-1/2, y-1/2, z'

loop_
_atom_site_type_symbol
_atom_site_label
_atom_site_fract_x
_atom_site_fract_y
_atom_site_fract_z
_atom_site_U_iso_or_equiv
_atom_site_adp_type
_atom_site_calc_flag
_atom_site_refinement_flags
_atom_site_occupancy
Cd Cd1 0.08534(3) 0.007599(9) 0.366725(13) 0.02531(8) Uani d . 1
O O1 0.1792(2) 0.04024(9) 0.19785(12) 0.0305(4) Uani d . 1
O O2 0.2821(3) 0.12526(11) 0.10127(14) 0.0535(7) Uani d . 1
O O3 0.0661(2) 0.06388(9) 0.52397(12) 0.0299(4) Uani d . 1
O O4 0.1479(3) 0.15531(11) 0.61413(12) 0.0411(5) Uani d . 1
O O5 0.3021(3) -0.05840(12) 0.42608(15) 0.0480(6) Uani d . 1
H H5A 0.2733 -0.0859 0.4806 0.058 Uiso calc R 1
O O6 0.0000 -0.07939(12) 0.2500 0.0294(6) Uani d S 1
H H6A -0.0712 -0.1096 0.2872 0.044 Uiso d R 1
N N1 0.1889(3) 0.12079(11) 0.35853(15) 0.0275(5) Uani d . 1
C C1 0.2341(4) 0.10110(14) 0.18226(19) 0.0326(6) Uani d . 1
C C2 0.2364(4) 0.14966(14) 0.27189(18) 0.0307(6) Uani d . 1
C C3 0.1856(4) 0.16033(14) 0.44036(19) 0.0301(6) Uani d . 1
C C4 0.1284(4) 0.12418(13) 0.53451(18) 0.0279(6) Uani d . 1
C C5 0.2257(4) 0.23064(15) 0.4381(2) 0.0459(8) Uani d . 1
H H5 0.2207 0.2574 0.4958 0.055 Uiso calc R 1
C C6 0.2732(5) 0.26006(16) 0.3487(2) 0.0531(10) Uani d . 1
H H6 0.3021 0.3070 0.3455 0.064 Uiso calc R 1
C C7 0.2777(4) 0.21937(15) 0.2637(2) 0.0454(8) Uani d . 1
H H7 0.3078 0.2385 0.2026 0.055 Uiso calc R 1
C C8 0.4712(6) -0.0650(3) 0.3951(3) 0.0922(16) Uani d . 1
H H8A 0.4991 -0.1135 0.3880 0.138 Uiso calc R 1
H H8B 0.5456 -0.0442 0.4437 0.138 Uiso calc R 1
H H8C 0.4858 -0.0419 0.3323 0.138 Uiso calc R 1

loop_
_atom_site_aniso_label
_atom_site_aniso_U_11
_atom_site_aniso_U_22
_atom_site_aniso_U_33
_atom_site_aniso_U_12
_atom_site_aniso_U_13
_atom_site_aniso_U_23
Cd1 0.03800(14) 0.02060(12) 0.01732(12) -0.00288(8) 0.00019(8) 0.00039(7)
O1 0.0408(12) 0.0280(10) 0.0227(10) -0.0049(8) 0.0025(8) -0.0014(8)
O2 0.091(2) 0.0477(13) 0.0215(10) -0.0279(13) 0.0127(12) -0.0022(9)
O3 0.0492(12) 0.0230(10) 0.0174(9) -0.0095(9) 0.0021(8) -0.0008(7)
O4 0.0678(15) 0.0338(11) 0.0215(11) -0.0200(10) 0.0080(9) -0.0085(8)
O5 0.0412(14) 0.0657(15) 0.0370(12) 0.0140(11) 0.0070(10) 0.0186(11)
O6 0.0475(17) 0.0203(13) 0.0203(13) 0.000 0.0049(12) 0.000
N1 0.0380(14) 0.0249(12) 0.0196(11) -0.0065(10) 0.0020(10) 0.0012(9)
C1 0.0394(17) 0.0348(15) 0.0237(14) -0.0070(13) 0.0021(13) 0.0013(11)
C2 0.0393(17) 0.0309(14) 0.0220(14) -0.0093(13) 0.0031(12) 0.0010(11)
C3 0.0403(17) 0.0285(15) 0.0214(13) -0.0076(12) 0.0027(12) -0.0008(11)
C4 0.0376(17) 0.0252(14) 0.0210(14) -0.0037(12) 0.0023(11) -0.0010(11)
C5 0.075(2) 0.0300(16) 0.0329(16) -0.0179(16) 0.0102(16) -0.0056(13)
C6 0.091(3) 0.0275(16) 0.0405(17) -0.0249(18) 0.0155(18) -0.0007(13)
C7 0.069(2) 0.0373(17) 0.0298(16) -0.0176(16) 0.0104(16) 0.0058(13)
C8 0.059(3) 0.143(5) 0.075(3) 0.020(3) 0.010(2) 0.017(3)

loop_
_atom_type_symbol
_atom_type_description
_atom_type_scat_dispersion_real
_atom_type_scat_dispersion_imag
_atom_type_scat_source
C C 0.0033 0.0016 'International Tables Vol C Tables 4.2.6.8 and 6.1.1.4'
H H 0.0000 0.0000 'International Tables Vol C Tables 4.2.6.8 and 6.1.1.4'
N N 0.0061 0.0033 'International Tables Vol C Tables 4.2.6.8 and 6.1.1.4'
O O 0.0106 0.0060 'International Tables Vol C Tables 4.2.6.8 and 6.1.1.4'
Cd Cd -0.8075 1.2024 'International Tables Vol C Tables 4.2.6.8 and 6.1.1.4'

loop_
_geom_angle_atom_site_label_1
_geom_angle_atom_site_label_2
_geom_angle_atom_site_label_3
_geom_angle_site_symmetry_1
_geom_angle_site_symmetry_3
_geom_angle
O5 Cd1 N1 . . 106.26(8)
O5 Cd1 O1 . 3 161.40(7)
N1 Cd1 O1 . 3 92.29(7)
O5 Cd1 O3 . 5_556 80.13(7)
N1 Cd1 O3 . 5_556 139.24(6)
O1 Cd1 O3 3 5_556 86.70(6)
O5 Cd1 O3 . . 89.34(7)
N1 Cd1 O3 . . 68.83(6)
O1 Cd1 O3 3 . 98.79(6)
O3 Cd1 O3 5_556 . 71.07(7)
O5 Cd1 O6 . . 92.82(7)
N1 Cd1 O6 . . 136.16(6)
O1 Cd1 O6 3 . 72.25(5)
O3 Cd1 O6 5_556 . 81.98(5)
O3 Cd1 O6 . . 152.18(5)
O5 Cd1 O1 . . 104.14(7)
N1 Cd1 O1 . . 67.34(6)
O1 Cd1 O1 3 . 81.52(7)
O3 Cd1 O1 5_556 . 151.63(6)
O3 Cd1 O1 . . 136.15(6)
O6 Cd1 O1 . . 69.88(5)
O5 Cd1 Cd1 . 3 128.16(6)
N1 Cd1 Cd1 . 3 95.32(5)
O1 Cd1 Cd1 3 3 46.33(4)
O3 Cd1 Cd1 5_556 3 112.39(5)
O3 Cd1 Cd1 . 3 142.47(5)
O6 Cd1 Cd1 . 3 44.41(4)
O1 Cd1 Cd1 . 3 43.07(4)
C1 O1 Cd1 . 3 119.29(18)
C1 O1 Cd1 . . 119.28(16)
Cd1 O1 Cd1 3 . 90.61(6)
C4 O3 Cd1 . 5_556 131.59(16)
C4 O3 Cd1 . . 119.43(15)
Cd1 O3 Cd1 5_556 . 108.93(7)
C8 O5 Cd1 . . 131.1(2)
C8 O5 H5A . . 114.5
Cd1 O5 H5A . . 114.5
Cd1 O6 Cd1 . 3 91.18(8)
Cd1 O6 H6A . . 104.2
Cd1 O6 H6A 3 . 127.7
C3 N1 C2 . . 119.0(2)
C3 N1 Cd1 . . 119.07(17)
C2 N1 Cd1 . . 121.62(17)
O2 C1 O1 . . 126.5(3)
O2 C1 C2 . . 117.5(2)
O1 C1 C2 . . 116.0(2)
N1 C2 C7 . . 122.3(2)
N1 C2 C1 . . 115.5(2)
C7 C2 C1 . . 122.2(2)
N1 C3 C5 . . 122.1(2)
N1 C3 C4 . . 115.7(2)
C5 C3 C4 . . 122.2(2)
O4 C4 O3 . . 126.0(2)
O4 C4 C3 . . 117.8(2)
O3 C4 C3 . . 116.2(2)
C6 C5 C3 . . 118.6(3)
C6 C5 H5 . . 120.7
C3 C5 H5 . . 120.7
C5 C6 C7 . . 119.7(3)
C5 C6 H6 . . 120.2
C7 C6 H6 . . 120.2
C2 C7 C6 . . 118.4(3)
C2 C7 H7 . . 120.8
C6 C7 H7 . . 120.8
O5 C8 H8A . . 109.5
O5 C8 H8B . . 109.5
H8A C8 H8B . . 109.5
O5 C8 H8C . . 109.5
H8A C8 H8C . . 109.5
H8B C8 H8C . . 109.5

loop_
_geom_bond_atom_site_label_1
_geom_bond_atom_site_label_2
_geom_bond_site_symmetry_2
_geom_bond_distance
Cd1 O5 . 2.259(2)
Cd1 N1 . 2.319(2)
Cd1 O1 3 2.3261(19)
Cd1 O3 5_556 2.3309(17)
Cd1 O3 . 2.3762(17)
Cd1 O6 . 2.3843(17)
Cd1 O1 . 2.4640(17)
Cd1 Cd1 3 3.4064(5)
O1 C1 . 1.261(3)
O2 C1 . 1.240(3)
O3 C4 . 1.263(3)
O4 C4 . 1.234(3)
O5 C8 . 1.391(5)
O5 H5A . 0.9300
O6 H6A . 0.9454
N1 C3 . 1.335(3)
N1 C2 . 1.341(3)
C1 C2 . 1.522(4)
C2 C7 . 1.380(4)
C3 C5 . 1.385(4)
C3 C4 . 1.509(3)
C5 C6 . 1.378(4)
C5 H5 . 0.9300
C6 C7 . 1.383(4)
C6 H6 . 0.9300
C7 H7 . 0.9300
C8 H8A . 0.9600
C8 H8B . 0.9600
C8 H8C . 0.9600

loop_
_geom_hbond_atom_site_label_D
_geom_hbond_atom_site_label_H
_geom_hbond_atom_site_label_A
_geom_hbond_site_symmetry_A
_geom_hbond_distance_DH
_geom_hbond_distance_HA
_geom_hbond_distance_DA
_geom_hbond_angle_DHA
O5 H5A O2 7_556 0.93 1.79 2.684(3) 161
O6 H6A O4 5_556 0.95 1.70 2.604(2) 159

loop_
_geom_torsion_atom_site_label_1
_geom_torsion_atom_site_label_2
_geom_torsion_atom_site_label_3
_geom_torsion_atom_site_label_4
_geom_torsion_site_symmetry_1
_geom_torsion_site_symmetry_4
_geom_torsion
O5 Cd1 O1 C1 . . -103.9(2)
N1 Cd1 O1 C1 . . -1.9(2)
O1 Cd1 O1 C1 3 . 94.2(2)
O3 Cd1 O1 C1 5_556 . 160.71(19)
O3 Cd1 O1 C1 . . 0.3(2)
O6 Cd1 O1 C1 . . 168.3(2)
Cd1 Cd1 O1 C1 3 . 124.5(2)
O5 Cd1 O1 Cd1 . 3 131.58(7)
N1 Cd1 O1 Cd1 . 3 -126.43(9)
O1 Cd1 O1 Cd1 3 3 -30.34(8)
O3 Cd1 O1 Cd1 5_556 3 36.17(16)
O3 Cd1 O1 Cd1 . 3 -124.24(8)
O6 Cd1 O1 Cd1 . 3 43.77(5)
O5 Cd1 O3 C4 . . 102.7(2)
N1 Cd1 O3 C4 . . -5.1(2)
O1 Cd1 O3 C4 3 . -94.1(2)
O3 Cd1 O3 C4 5_556 . -177.6(3)
O6 Cd1 O3 C4 . . -162.55(18)
O1 Cd1 O3 C4 . . -7.3(2)
Cd1 Cd1 O3 C4 3 . -75.2(2)
O5 Cd1 O3 Cd1 . 5_556 -79.79(9)
N1 Cd1 O3 Cd1 . 5_556 172.47(10)
O1 Cd1 O3 Cd1 3 5_556 83.42(8)
O3 Cd1 O3 Cd1 5_556 5_556 0.0
O6 Cd1 O3 Cd1 . 5_556 15.01(17)
O1 Cd1 O3 Cd1 . 5_556 170.30(7)
Cd1 Cd1 O3 Cd1 3 5_556 102.39(7)
N1 Cd1 O5 C8 . . -52.1(4)
O1 Cd1 O5 C8 3 . 123.8(4)
O3 Cd1 O5 C8 5_556 . 169.3(4)
O3 Cd1 O5 C8 . . -119.8(4)
O6 Cd1 O5 C8 . . 87.9(4)
O1 Cd1 O5 C8 . . 18.0(4)
Cd1 Cd1 O5 C8 3 . 58.5(4)
O5 Cd1 O6 Cd1 . 3 -146.48(5)
N1 Cd1 O6 Cd1 . 3 -29.35(9)
O1 Cd1 O6 Cd1 3 3 44.82(5)
O3 Cd1 O6 Cd1 5_556 3 133.91(5)
O3 Cd1 O6 Cd1 . 3 119.59(12)
O1 Cd1 O6 Cd1 . 3 -42.45(5)
O5 Cd1 N1 C3 . . -83.6(2)
O1 Cd1 N1 C3 3 . 97.7(2)
O3 Cd1 N1 C3 5_556 . 10.1(3)
O3 Cd1 N1 C3 . . -0.8(2)
O6 Cd1 N1 C3 . . 164.22(17)
O1 Cd1 N1 C3 . . 177.6(2)
Cd1 Cd1 N1 C3 3 . 144.1(2)
O5 Cd1 N1 C2 . . 103.0(2)
O1 Cd1 N1 C2 3 . -75.7(2)
O3 Cd1 N1 C2 5_556 . -163.32(19)
O3 Cd1 N1 C2 . . -174.3(2)
O6 Cd1 N1 C2 . . -9.2(3)
O1 Cd1 N1 C2 . . 4.1(2)
Cd1 Cd1 N1 C2 3 . -29.4(2)
Cd1 O1 C1 O2 3 . -69.2(4)
Cd1 O1 C1 O2 . . -178.4(3)
Cd1 O1 C1 C2 3 . 109.0(2)
Cd1 O1 C1 C2 . . -0.2(3)
C3 N1 C2 C7 . . -1.8(5)
Cd1 N1 C2 C7 . . 171.7(2)
C3 N1 C2 C1 . . -179.2(3)
Cd1 N1 C2 C1 . . -5.7(3)
O2 C1 C2 N1 . . -177.9(3)
O1 C1 C2 N1 . . 3.7(4)
O2 C1 C2 C7 . . 4.7(5)
O1 C1 C2 C7 . . -173.7(3)
C2 N1 C3 C5 . . 1.6(4)
Cd1 N1 C3 C5 . . -172.0(2)
C2 N1 C3 C4 . . 179.2(3)
Cd1 N1 C3 C4 . . 5.5(3)
Cd1 O3 C4 O4 5_556 . 13.5(5)
Cd1 O3 C4 O4 . . -169.6(2)
Cd1 O3 C4 C3 5_556 . -167.37(17)
Cd1 O3 C4 C3 . . 9.5(3)
N1 C3 C4 O4 . . 169.3(3)
C5 C3 C4 O4 . . -13.2(4)
N1 C3 C4 O3 . . -10.0(4)
C5 C3 C4 O3 . . 167.6(3)
N1 C3 C5 C6 . . -1.1(5)
C4 C3 C5 C6 . . -178.5(3)
C3 C5 C6 C7 . . 0.8(6)
N1 C2 C7 C6 . . 1.5(5)
C1 C2 C7 C6 . . 178.7(3)
C5 C6 C7 C2 . . -1.0(6)
